data_1567555
loop_
_publ_author_name
'Modder, dieuwertje'
'Batov, Mikhail'
'Rajeshkumar, Thayalan'
'Scopelliti, Rosario'
'Zivkovic, Ivica'
'Sienkiewicz, Andrzej'
'Maron, Laurent'
'Mazzanti, Marinella'

_publ_section_title
;
 Assembling Diuranium Complexes in Different States of Charge with a
 Bridging Redox-Active Ligand
;
_journal_name_full 'Chemical Science'
_journal_paper_doi 10.1039/D2SC03592H
_journal_year 2022
_chemical_formula_moiety 'C44 H114 N10 Si12 U2, C18 H36 K N2 O6'
_chemical_formula_sum 'C62 H150 K N12 O6 Si12 U2'
_chemical_formula_weight 2012.17
_space_group_crystal_system monoclinic
_space_group_IT_number 15
_space_group_name_Hall '-I 2ya'
_space_group_name_H-M_alt 'I 1 2/a 1'
_atom_sites_solution_hydrogens geom
_atom_sites_solution_primary dual
_atom_sites_solution_secondary difmap
_audit_creation_date 2021-11-30
_audit_creation_method
;
Olex2 1.5
(compiled 2021.11.18 svn.ra9532c28 for OlexSys, GUI svn.r6429)
;
_audit_update_record
;
2022-06-23 deposited with the CCDC.	2022-08-31 downloaded from the CCDC.
;
_cell_angle_alpha 90
_cell_angle_beta 115.332(9)
_cell_angle_gamma 90
_cell_formula_units_Z 4
_cell_length_a 29.9688(16)
_cell_length_b 11.6805(5)
_cell_length_c 32.306(3)
_cell_measurement_reflns_used 8607
_cell_measurement_temperature 140.00(10)
_cell_measurement_theta_max 72.1800
_cell_measurement_theta_min 3.0220
_cell_volume 10221.3(14)
_computing_cell_refinement 'CrysAlisPro 1.171.41.112a (Rigaku OD, 2021)'
_computing_data_collection 'CrysAlisPro 1.171.41.112a (Rigaku OD, 2021)'
_computing_data_reduction 'CrysAlisPro 1.171.41.112a (Rigaku OD, 2021)'
_computing_molecular_graphics 'Olex2 1.5 (Dolomanov et al., 2009)'
_computing_publication_material 'Olex2 1.5 (Dolomanov et al., 2009)'
_computing_structure_refinement 'SHELXL 2018/3 (Sheldrick, 2015)'
_computing_structure_solution 'SHELXT  (Sheldrick, 2015)'
_diffrn_ambient_environment N~2~
_diffrn_ambient_temperature 140.00(10)
_diffrn_detector 'CCD plate'
_diffrn_detector_area_resol_mean 10.2665
_diffrn_detector_type Atlas
_diffrn_measured_fraction_theta_full 0.999
_diffrn_measured_fraction_theta_max 0.971
_diffrn_measurement_details
;
List of Runs (angles in degrees, time in seconds):

  # Type    Start    End  Width  t~exp~   \w     \q     \k     \f   Frames
#--------------------------------------------------------------------------
  1  \w   -117.00 -21.00   1.00   10.00    --  -42.38 -37.00   0.00   96
  2  \w    -39.00 -11.00   1.00   10.00    --  -42.38 125.00  60.00   28
  3  \w    -64.00  -6.00   1.00   10.00    --  -42.38 125.00-180.00   58
  4  \w   -117.00 -25.00   1.00   10.00    --  -42.38 -37.00 -90.00   92
  5  \w     15.00  64.00   1.00   10.00    --   42.38 -99.00 150.00   49
  6  \w     53.00  92.00   1.00   10.00    --   42.38-125.00 -30.00   39
  7  \w    105.00 152.00   1.00   40.00    --  103.80 111.00  30.00   47
  8  \w     76.00 108.00   1.00   40.00    --  103.80  61.00 120.00   32
  9  \w     78.00 172.00   1.00   40.00    --  103.80  45.00  90.00   94
 10  \w     35.00 108.00   1.00   40.00    --  103.80-111.00   0.00   73
 11  \w     69.00 105.00   1.00   40.00    --  103.80 -94.00  30.00   36
 12  \w    135.00 175.00   1.00   40.00    --  103.80  61.00 120.00   40
 13  \w     21.00  68.00   1.00   40.00    --  103.80 -94.00  30.00   47
 14  \w     31.00  64.00   1.00   40.00    --  103.80 -77.00  30.00   33
 15  \w     30.00 108.00   1.00   40.00    --  103.80-111.00 -90.00   78
 16  \w     32.00 106.00   1.00   40.00    --  103.80 -94.00-180.00   74
 17  \w    104.00 131.00   1.00   40.00    --  103.80 -77.00  30.00   27
 18  \w     37.00  77.00   1.00   40.00    --  103.80 -45.00 150.00   40
 19  \w     28.00  76.00   1.00   40.00    --  103.80 -94.00 -60.00   48
 20  \w     38.00 108.00   1.00   40.00    --  103.80-111.00 120.00   70
 21  \w     51.00 175.00   1.00   40.00    --  103.80  15.00-150.00  124
;
_diffrn_measurement_device 'four-circle diffractometer'
_diffrn_measurement_device_type 'SuperNova, Dual, Cu at home/near, Atlas'
_diffrn_measurement_method '\w scans'
_diffrn_orient_matrix_type 'CrysAlisPro convention (1999,Acta A55,543-557)'
_diffrn_orient_matrix_UB_11 -0.0093896000
_diffrn_orient_matrix_UB_12 -0.0261679000
_diffrn_orient_matrix_UB_13 0.0423218000
_diffrn_orient_matrix_UB_21 -0.0241561000
_diffrn_orient_matrix_UB_22 0.1184439000
_diffrn_orient_matrix_UB_23 -0.0042705000
_diffrn_orient_matrix_UB_31 -0.0506287000
_diffrn_orient_matrix_UB_32 -0.0519344000
_diffrn_orient_matrix_UB_33 -0.0311773000
_diffrn_radiation_monochromator mirror
_diffrn_radiation_probe x-ray
_diffrn_radiation_type 'Cu K\a'
_diffrn_radiation_wavelength 1.54184
_diffrn_reflns_av_R_equivalents 0.0827
_diffrn_reflns_av_unetI/netI 0.0629
_diffrn_reflns_Laue_measured_fraction_full 0.999
_diffrn_reflns_Laue_measured_fraction_max 0.971
_diffrn_reflns_limit_h_max 36
_diffrn_reflns_limit_h_min -37
_diffrn_reflns_limit_k_max 11
_diffrn_reflns_limit_k_min -14
_diffrn_reflns_limit_l_max 39
_diffrn_reflns_limit_l_min -39
_diffrn_reflns_number 37255
_diffrn_reflns_point_group_measured_fraction_full 0.999
_diffrn_reflns_point_group_measured_fraction_max 0.971
_diffrn_reflns_theta_full 67.684
_diffrn_reflns_theta_max 73.679
_diffrn_reflns_theta_min 3.027
_diffrn_source 'micro-focus sealed X-ray tube'
_diffrn_source_type 'SuperNova (Cu) X-ray Source'
_exptl_absorpt_coefficient_mu 10.903
_exptl_absorpt_correction_T_max 0.980
_exptl_absorpt_correction_T_min 0.143
_exptl_absorpt_correction_type gaussian
_exptl_absorpt_process_details
;
CrysAlisPro 1.171.41.112a (Rigaku Oxford Diffraction, 2021)
Numerical absorption correction based on gaussian integration over
a multifaceted crystal model
Empirical absorption correction using spherical harmonics,
implemented in SCALE3 ABSPACK scaling algorithm.
;
_exptl_crystal_colour black
_exptl_crystal_density_diffrn 1.308
_exptl_crystal_description irregular
_exptl_crystal_F_000 4100
_exptl_crystal_size_max 0.31
_exptl_crystal_size_mid 0.073
_exptl_crystal_size_min 0.054
_refine_diff_density_max 2.844
_refine_diff_density_min -2.447
_refine_diff_density_rms 0.198
_refine_ls_extinction_method none
_refine_ls_goodness_of_fit_ref 1.019
_refine_ls_hydrogen_treatment constr
_refine_ls_matrix_type full
_refine_ls_number_parameters 447
_refine_ls_number_reflns 10025
_refine_ls_number_restraints 446
_refine_ls_restrained_S_all 1.019
_refine_ls_R_factor_all 0.1091
_refine_ls_R_factor_gt 0.0771
_refine_ls_shift/su_max 0.001
_refine_ls_shift/su_mean 0.000
_refine_ls_structure_factor_coef Fsqd
_refine_ls_weighting_details 'w=1/[\s^2^(Fo^2^)+(0.1510P)^2^+66.7292P] where P=(Fo^2^+2Fc^2^)/3'
_refine_ls_weighting_scheme calc
_refine_ls_wR_factor_gt 0.2026
_refine_ls_wR_factor_ref 0.2502
_reflns_Friedel_coverage 0.000
_reflns_number_gt 6715
_reflns_number_total 10025
_reflns_threshold_expression 'I > 2\s(I)'
_cod_data_source_file d2sc03592h2.cif
_cod_data_source_block mb8
_cod_database_code 1567555
_shelx_shelxl_version_number 2018/3
_chemical_oxdiff_formula 'C68 H164 N12 O6 Si12 K1 U2'
_shelx_space_group_comment
;
The symmetry employed for this shelxl refinement is uniquely defined
by the following loop, which should always be used as a source of
symmetry information in preference to the above space-group names.
They are only intended as comments.
;
_shelx_estimated_absorpt_t_max 0.591
_shelx_estimated_absorpt_t_min 0.133
_olex2_refinement_description
;
1. Fixed Uiso
 At 1.2 times of:
  All C(H) groups, All C(H,H) groups
 At 1.5 times of:
  All C(H,H,H) groups
2. Restrained distances
 C29_$1-C29
 1.54 with sigma of 0.02
 O3-C29
 1.43 with sigma of 0.02
 O3-C29_$1 = O3_$1-C29
 2.4 with sigma of 0.02
 C31-C30 = C24-C23 = C26-C25 = C28-C27
 1.54 with sigma of 0.02
 O2-C26 = O1-C25 = O1-C24 = O3-C28 = O3-C29
 1.43 with sigma of 0.02
 N6_$1-C27_$1 = N6_$1-C23_$1 = N6_$1-C30_$1
 1.47 with sigma of 0.02
 C28_$1-C27_$1 \\sim C28-C27 \\sim C29_$1-C29
 with sigma of 0.02
 O3-C28 \\sim O3-C29 \\sim O3_$1-C29_$1 \\sim O3_$1-C28_$1
 with sigma of 0.02
 N6-C27 \\sim N6_$1-C27_$1
 with sigma of 0.02
 C30-C23 \\sim C23-C27
 with sigma of 0.02
 N6-C30 \\sim N6-C27 \\sim N6-C23
 with sigma of 0.02
3. Uiso/Uaniso restraints and constraints
Uanis(Si2) \\sim Ueq, Uanis(C5) \\sim Ueq, Uanis(C7) \\sim Ueq, Uanis(C9) \\sim
Ueq, Uanis(C13) \\sim Ueq, Uanis(O2) \\sim Ueq: with sigma of 0.01 and sigma
for terminal atoms of 0.02
4. Rigid body (RIGU) restrains
 All non-hydrogen atoms
 with sigma for 1-2 distances of 0.001 and sigma for 1-3 distances of 0.001
5.a Secondary CH2 refined with riding coordinates:
 C23(H23A,H23B), C24(H24A,H24B), C25(H25A,H25B), C26(H26A,H26B), C27(H27A,
 H27B), C28(H28A,H28B), C29(H29A,H29B), C30(H30A,H30B), C31(H31A,H31B)
5.b Aromatic/amide H refined with riding coordinates:
 C2(H2), C3(H3), C4(H4)
5.c Idealised Me refined as rotating group:
 C5(H5A,H5B,H5C), C6(H6A,H6B,H6C), C7(H7A,H7B,H7C), C8(H8A,H8B,H8C), C9(H9A,
 H9B,H9C), C10(H10A,H10B,H10C), C11(H11A,H11B,H11C), C12(H12A,H12B,H12C),
 C13(H13A,H13B,H13C), C14(H14A,H14B,H14C), C15(H15A,H15B,H15C), C16(H16A,H16B,
 H16C), C17(H17A,H17B,H17C), C18(H18A,H18B,H18C), C19(H19A,H19B,H19C), C20(H20A,
 H20B,H20C), C21(H21A,H21B,H21C), C22(H22A,H22B,H22C)
;
_smtbx_masks_special_details
;
A solvent mask was calculated and 200 electrons were 
found in a volume of 1392\%A^3^ in 1 void per unit cell. 
This is consistent with the presence of 
1[C6H14] per Asymmetric Unit 
which account for 200 electrons 
per unit cell.
;
_smtbx_masks_void_probe_radius 1.2
_smtbx_masks_void_truncation_radius 1.2
_olex2_date_sample_data_collection 2021-07-05
_olex2_submission_special_instructions 'No special instructions were received'
_oxdiff_exptl_absorpt_empirical_details
;
Empirical correction (ABSPACK) includes:
- Absorption correction using spherical harmonics
- Frame scaling
- Detector area scaling
- B-factor correction
;
_oxdiff_exptl_absorpt_empirical_full_max 3.298
_oxdiff_exptl_absorpt_empirical_full_min 0.543

loop_
_space_group_symop_operation_xyz
'x, y, z'
'-x+1/2, y, -z'
'x+1/2, y+1/2, z+1/2'
'-x+1, y+1/2, -z+1/2'
'-x, -y, -z'
'x-1/2, -y, z'
'-x+1/2, -y+1/2, -z+1/2'
'x, -y+1/2, z+1/2'

loop_
_atom_site_label
_atom_site_type_symbol
_atom_site_fract_x
_atom_site_fract_y
_atom_site_fract_z
_atom_site_U_iso_or_equiv
_atom_site_adp_type
_atom_site_occupancy
_atom_site_site_symmetry_order
_atom_site_calc_flag
_atom_site_refinement_flags_posn
_atom_site_refinement_flags_adp
_atom_site_refinement_flags_occupancy
_atom_site_disorder_assembly
_atom_site_disorder_group
U1 U 0.36732(2) 0.31548(3) 0.32017(2) 0.06279(19) Uani 1 1 d . . . . .
Si1 Si 0.38866(17) 0.0948(4) 0.2618(2) 0.1029(15) Uani 1 1 d . . . . .
Si2 Si 0.44764(18) 0.2960(4) 0.2598(3) 0.1094(17) Uani 1 1 d . U . . .
Si3 Si 0.43838(16) 0.1502(4) 0.4221(2) 0.1077(16) Uani 1 1 d . . . . .
Si4 Si 0.3769(2) 0.3282(4) 0.43542(17) 0.0987(12) Uani 1 1 d . . . . .
Si5 Si 0.43097(14) 0.5746(4) 0.36260(19) 0.0961(14) Uani 1 1 d . . . . .
Si6 Si 0.32769(13) 0.6093(3) 0.29644(15) 0.0757(9) Uani 1 1 d . . . . .
N1 N 0.2995(3) 0.3192(8) 0.2410(4) 0.0629(17) Uani 1 1 d . . . . .
N2 N 0.2127(3) 0.2735(9) 0.1886(4) 0.0627(19) Uani 1 1 d . . . . .
N3 N 0.4078(4) 0.2321(11) 0.2794(5) 0.090(2) Uani 1 1 d . . . . .
N4 N 0.3963(4) 0.2624(11) 0.3979(4) 0.087(2) Uani 1 1 d . . . . .
N5 N 0.3748(4) 0.5167(9) 0.3253(4) 0.071(2) Uani 1 1 d . . . . .
C1 C 0.2529(4) 0.2729(9) 0.2318(4) 0.0547(19) Uani 1 1 d . . . . .
C2 C 0.2205(5) 0.3243(11) 0.1557(5) 0.073(3) Uani 1 1 d . . . . .
H2 H 0.193955 0.327970 0.126035 0.087 Uiso 1 1 calc R U . . .
C3 C 0.2652(5) 0.3726(14) 0.1620(5) 0.084(3) Uani 1 1 d . . . . .
H3 H 0.269171 0.408013 0.137321 0.101 Uiso 1 1 calc R U . . .
C4 C 0.3038(5) 0.3680(11) 0.2050(5) 0.070(2) Uani 1 1 d . . . . .
H4 H 0.334635 0.400311 0.209559 0.084 Uiso 1 1 calc R U . . .
C5 C 0.3639(4) 0.0419(11) 0.3075(6) 0.091(3) Uani 1 1 d . U . . .
H5A H 0.390445 0.048540 0.338496 0.136 Uiso 1 1 calc R U . . .
H5B H 0.353341 -0.038173 0.301340 0.136 Uiso 1 1 calc R U . . .
H5C H 0.335911 0.089512 0.304864 0.136 Uiso 1 1 calc R U . . .
C6 C 0.3410(8) 0.0839(17) 0.2019(8) 0.122(5) Uani 1 1 d . . . . .
H6A H 0.309375 0.111853 0.200027 0.184 Uiso 1 1 calc R U . . .
H6B H 0.337520 0.003786 0.191954 0.184 Uiso 1 1 calc R U . . .
H6C H 0.350928 0.130302 0.181943 0.184 Uiso 1 1 calc R U . . .
C7 C 0.4393(8) -0.0090(18) 0.2681(10) 0.136(6) Uani 1 1 d . U . . .
H7A H 0.458651 0.021724 0.252702 0.204 Uiso 1 1 calc R U . . .
H7B H 0.424763 -0.082511 0.254294 0.204 Uiso 1 1 calc R U . . .
H7C H 0.460893 -0.020223 0.300713 0.204 Uiso 1 1 calc R U . . .
C8 C 0.4366(8) 0.253(2) 0.2025(9) 0.128(5) Uani 1 1 d . . . . .
H8A H 0.440366 0.169568 0.201674 0.192 Uiso 1 1 calc R U . . .
H8B H 0.460508 0.290636 0.193775 0.192 Uiso 1 1 calc R U . . .
H8C H 0.403083 0.274642 0.181092 0.192 Uiso 1 1 calc R U . . .
C9 C 0.5144(6) 0.259(2) 0.2978(9) 0.131(5) Uani 1 1 d . U . . .
H9A H 0.522766 0.284176 0.329226 0.196 Uiso 1 1 calc R U . . .
H9B H 0.535986 0.297704 0.286441 0.196 Uiso 1 1 calc R U . . .
H9C H 0.519065 0.176005 0.297514 0.196 Uiso 1 1 calc R U . . .
C10 C 0.4410(6) 0.4571(15) 0.2559(8) 0.107(5) Uani 1 1 d . . . . .
H10A H 0.433683 0.481991 0.224709 0.160 Uiso 1 1 calc R U . . .
H10B H 0.471775 0.492630 0.277499 0.160 Uiso 1 1 calc R U . . .
H10C H 0.413926 0.480219 0.263549 0.160 Uiso 1 1 calc R U . . .
C11 C 0.4067(7) 0.0101(15) 0.4238(7) 0.117(6) Uani 1 1 d . . . . .
H11A H 0.411957 -0.005922 0.455308 0.175 Uiso 1 1 calc R U . . .
H11B H 0.420603 -0.052328 0.412697 0.175 Uiso 1 1 calc R U . . .
H11C H 0.371220 0.016357 0.404176 0.175 Uiso 1 1 calc R U . . .
C12 C 0.4773(6) 0.1275(16) 0.3900(7) 0.115(4) Uani 1 1 d . . . . .
H12A H 0.458698 0.151291 0.358091 0.172 Uiso 1 1 calc R U . . .
H12B H 0.485866 0.046275 0.391085 0.172 Uiso 1 1 calc R U . . .
H12C H 0.507519 0.173129 0.404226 0.172 Uiso 1 1 calc R U . . .
C13 C 0.4855(8) 0.1714(16) 0.4827(8) 0.130(6) Uani 1 1 d . U . . .
H13A H 0.506486 0.236944 0.484189 0.195 Uiso 1 1 calc R U . . .
H13B H 0.505869 0.102408 0.493299 0.195 Uiso 1 1 calc R U . . .
H13C H 0.468624 0.185789 0.502388 0.195 Uiso 1 1 calc R U . . .
C14 C 0.3259(7) 0.4299(15) 0.4039(6) 0.097(4) Uani 1 1 d . . . . .
H14A H 0.335882 0.481946 0.385655 0.146 Uiso 1 1 calc R U . . .
H14B H 0.318282 0.474288 0.425877 0.146 Uiso 1 1 calc R U . . .
H14C H 0.296487 0.387082 0.383673 0.146 Uiso 1 1 calc R U . . .
C15 C 0.3520(10) 0.228(2) 0.4670(8) 0.129(6) Uani 1 1 d . . . . .
H15A H 0.322960 0.187721 0.444744 0.193 Uiso 1 1 calc R U . . .
H15B H 0.342586 0.272818 0.487698 0.193 Uiso 1 1 calc R U . . .
H15C H 0.377474 0.172572 0.484678 0.193 Uiso 1 1 calc R U . . .
C16 C 0.4249(9) 0.4145(19) 0.4826(7) 0.141(8) Uani 1 1 d . . . . .
H16A H 0.444672 0.363712 0.507999 0.211 Uiso 1 1 calc R U . . .
H16B H 0.408661 0.472325 0.493378 0.211 Uiso 1 1 calc R U . . .
H16C H 0.446451 0.452428 0.470985 0.211 Uiso 1 1 calc R U . . .
C17 C 0.4788(5) 0.4565(16) 0.3844(8) 0.118(5) Uani 1 1 d . . . . .
H17A H 0.469100 0.400901 0.401792 0.177 Uiso 1 1 calc R U . . .
H17B H 0.510951 0.489365 0.404280 0.177 Uiso 1 1 calc R U . . .
H17C H 0.480986 0.417973 0.358381 0.177 Uiso 1 1 calc R U . . .
C18 C 0.4545(7) 0.6898(15) 0.3371(9) 0.123(6) Uani 1 1 d . . . . .
H18A H 0.459906 0.658388 0.311437 0.184 Uiso 1 1 calc R U . . .
H18B H 0.485728 0.719603 0.360355 0.184 Uiso 1 1 calc R U . . .
H18C H 0.430241 0.751915 0.325963 0.184 Uiso 1 1 calc R U . . .
C19 C 0.4295(8) 0.6435(17) 0.4131(7) 0.122(5) Uani 1 1 d . . . . .
H19A H 0.418875 0.723219 0.405917 0.182 Uiso 1 1 calc R U . . .
H19B H 0.462581 0.641309 0.438559 0.182 Uiso 1 1 calc R U . . .
H19C H 0.406317 0.602578 0.421920 0.182 Uiso 1 1 calc R U . . .
C20 C 0.3292(7) 0.6642(15) 0.2424(6) 0.100(4) Uani 1 1 d . . . . .
H20A H 0.362700 0.689535 0.248946 0.149 Uiso 1 1 calc R U . . .
H20B H 0.306296 0.728725 0.230626 0.149 Uiso 1 1 calc R U . . .
H20C H 0.319312 0.602898 0.219510 0.149 Uiso 1 1 calc R U . . .
C21 C 0.2655(5) 0.5420(13) 0.2813(6) 0.089(4) Uani 1 1 d . . . . .
H21A H 0.259710 0.481766 0.258416 0.133 Uiso 1 1 calc R U . . .
H21B H 0.239764 0.600472 0.268725 0.133 Uiso 1 1 calc R U . . .
H21C H 0.264830 0.508634 0.308834 0.133 Uiso 1 1 calc R U . . .
C22 C 0.3265(6) 0.7414(13) 0.3303(6) 0.091(4) Uani 1 1 d . . . . .
H22A H 0.316317 0.719573 0.354282 0.137 Uiso 1 1 calc R U . . .
H22B H 0.302940 0.797008 0.309675 0.137 Uiso 1 1 calc R U . . .
H22C H 0.359457 0.775625 0.344297 0.137 Uiso 1 1 calc R U . . .
K1 K 0.250000 0.6610(8) 0.500000 0.127(2) Uani 1 2 d S T P . .
O1 O 0.2574(11) 0.740(3) 0.5811(8) 0.211(8) Uani 1 1 d D . . . .
O2 O 0.1697(11) 0.760(3) 0.5024(9) 0.208(7) Uani 1 1 d D U . . .
O3 O 0.2977(10) 0.424(2) 0.5362(8) 0.215(8) Uani 1 1 d D . . . .
N6 N 0.3416(12) 0.643(3) 0.5831(10) 0.228(8) Uani 1 1 d D . . . .
C23 C 0.3368(18) 0.669(4) 0.6251(11) 0.269(12) Uani 1 1 d D . . . .
H23A H 0.369530 0.682665 0.650773 0.323 Uiso 1 1 calc R U . . .
H23B H 0.320265 0.605531 0.633347 0.323 Uiso 1 1 calc R U . . .
C24 C 0.3047(13) 0.780(4) 0.6134(15) 0.278(14) Uani 1 1 d D . . . .
H24A H 0.302958 0.811600 0.641035 0.334 Uiso 1 1 calc R U . . .
H24B H 0.317968 0.838529 0.599679 0.334 Uiso 1 1 calc R U . . .
C25 C 0.2200(11) 0.824(3) 0.5731(11) 0.185(7) Uani 1 1 d D . . . .
H25A H 0.224431 0.887693 0.555130 0.221 Uiso 1 1 calc R U . . .
H25B H 0.223223 0.854763 0.602756 0.221 Uiso 1 1 calc R U . . .
C26 C 0.1683(12) 0.773(3) 0.5471(9) 0.180(7) Uani 1 1 d D . . . .
H26A H 0.164552 0.698651 0.560074 0.216 Uiso 1 1 calc R U . . .
H26B H 0.142041 0.826319 0.545748 0.216 Uiso 1 1 calc R U . . .
C27 C 0.3573(18) 0.526(3) 0.5839(16) 0.275(13) Uani 1 1 d D . . . .
H27A H 0.389023 0.517328 0.611354 0.330 Uiso 1 1 calc R U . . .
H27B H 0.364553 0.515659 0.556982 0.330 Uiso 1 1 calc R U . . .
C28 C 0.3247(17) 0.423(5) 0.5840(9) 0.268(16) Uani 1 1 d D . . . .
H28A H 0.343764 0.351952 0.595767 0.322 Uiso 1 1 calc R U . . .
H28B H 0.304070 0.439798 0.600420 0.322 Uiso 1 1 calc R U . . .
C29 C 0.2663(8) 0.328(3) 0.5262(3) 0.218(15) Uani 1 1 d D . . . .
H29A H 0.245301 0.333303 0.542907 0.261 Uiso 1 1 calc R U . . .
H29B H 0.285875 0.256803 0.535507 0.261 Uiso 1 1 calc R U . . .
C30 C 0.3769(16) 0.727(5) 0.5802(14) 0.279(14) Uani 1 1 d D . . . .
H30A H 0.410469 0.711768 0.604298 0.335 Uiso 1 1 calc R U . . .
H30B H 0.367262 0.805678 0.584474 0.335 Uiso 1 1 calc R U . . .
C31 C 0.3764(14) 0.715(6) 0.5323(14) 0.34(3) Uani 1 1 d D . . . .
H31A H 0.404442 0.758726 0.531442 0.409 Uiso 1 1 calc R U . . .
H31B H 0.380180 0.633999 0.525962 0.409 Uiso 1 1 calc R U . . .

loop_
_atom_site_aniso_label
_atom_site_aniso_U_11
_atom_site_aniso_U_22
_atom_site_aniso_U_33
_atom_site_aniso_U_23
_atom_site_aniso_U_13
_atom_site_aniso_U_12
U1 0.0366(2) 0.0517(3) 0.0933(3) 0.00923(17) 0.02132(18) -0.00173(13)
Si1 0.084(2) 0.072(2) 0.188(5) 0.005(2) 0.092(3) 0.0099(17)
Si2 0.073(2) 0.094(3) 0.194(5) 0.012(3) 0.089(3) 0.0031(19)
Si3 0.066(2) 0.082(3) 0.131(4) 0.025(2) -0.001(2) -0.0044(18)
Si4 0.094(3) 0.088(3) 0.084(2) 0.0084(19) 0.010(2) -0.012(2)
Si5 0.0543(17) 0.078(3) 0.135(3) 0.013(2) 0.0200(18) -0.0169(16)
Si6 0.0647(17) 0.0587(18) 0.099(2) 0.0083(16) 0.0307(16) 0.0019(14)
N1 0.045(3) 0.064(5) 0.086(4) 0.004(3) 0.035(3) 0.000(2)
N2 0.051(3) 0.060(5) 0.077(4) 0.007(3) 0.027(3) 0.004(3)
N3 0.058(4) 0.076(3) 0.153(7) 0.013(4) 0.063(5) 0.006(3)
N4 0.063(5) 0.078(5) 0.097(4) 0.024(4) 0.012(4) -0.008(3)
N5 0.054(3) 0.052(4) 0.102(5) 0.014(2) 0.028(3) -0.009(2)
C1 0.043(3) 0.050(5) 0.077(4) 0.000(4) 0.030(3) 0.004(3)
C2 0.073(5) 0.066(7) 0.081(5) 0.005(4) 0.036(4) -0.005(4)
C3 0.078(5) 0.087(9) 0.092(5) 0.013(5) 0.041(4) -0.011(5)
C4 0.066(4) 0.065(6) 0.092(5) 0.004(4) 0.045(3) -0.002(4)
C5 0.044(5) 0.045(6) 0.182(9) 0.026(6) 0.048(6) 0.011(4)
C6 0.111(9) 0.090(12) 0.179(9) -0.015(8) 0.074(7) -0.003(8)
C7 0.117(10) 0.101(8) 0.222(15) 0.000(10) 0.102(9) 0.035(9)
C8 0.125(11) 0.116(12) 0.188(9) 0.007(10) 0.110(8) 0.008(11)
C9 0.068(6) 0.132(12) 0.217(11) 0.033(11) 0.085(7) 0.009(7)
C10 0.081(9) 0.088(7) 0.175(16) 0.013(7) 0.078(10) -0.009(6)
C11 0.105(11) 0.081(6) 0.128(13) 0.025(8) 0.015(9) -0.022(7)
C12 0.067(8) 0.092(11) 0.155(10) 0.042(9) 0.019(7) 0.017(7)
C13 0.091(9) 0.099(10) 0.130(8) 0.017(8) -0.018(7) -0.001(7)
C14 0.098(8) 0.088(9) 0.088(9) 0.004(7) 0.023(6) -0.003(6)
C15 0.159(16) 0.114(12) 0.115(14) 0.028(10) 0.061(12) -0.003(10)
C16 0.131(12) 0.108(13) 0.117(10) -0.007(9) -0.010(10) -0.009(10)
C17 0.053(5) 0.098(9) 0.171(16) 0.027(8) 0.017(7) -0.008(6)
C18 0.079(10) 0.084(9) 0.190(16) 0.020(9) 0.043(11) -0.028(7)
C19 0.110(12) 0.084(9) 0.131(8) -0.010(7) 0.014(8) -0.029(8)
C20 0.103(11) 0.089(10) 0.108(8) 0.028(6) 0.046(8) 0.016(8)
C21 0.059(4) 0.066(7) 0.131(12) 0.003(7) 0.031(6) 0.002(5)
C22 0.089(9) 0.062(6) 0.122(9) 0.000(6) 0.045(8) -0.005(5)
K1 0.055(2) 0.211(7) 0.106(4) 0.000 0.025(2) 0.000
O1 0.238(13) 0.229(18) 0.165(12) -0.068(13) 0.086(9) -0.036(12)
O2 0.208(10) 0.231(11) 0.201(9) -0.025(8) 0.103(7) 0.026(8)
O3 0.22(2) 0.219(17) 0.230(17) 0.012(15) 0.119(17) 0.037(12)
N6 0.174(12) 0.35(2) 0.149(13) -0.037(16) 0.056(12) -0.053(13)
C23 0.243(19) 0.40(3) 0.133(13) -0.045(18) 0.050(13) -0.02(2)
C24 0.261(15) 0.34(3) 0.21(2) -0.103(19) 0.072(11) -0.066(15)
C25 0.257(15) 0.174(18) 0.189(13) -0.027(12) 0.158(11) -0.056(10)
C26 0.245(13) 0.113(17) 0.229(12) -0.023(12) 0.147(11) -0.024(12)
C27 0.29(3) 0.35(2) 0.21(2) -0.02(2) 0.132(19) -0.037(14)
C28 0.24(3) 0.33(2) 0.232(18) -0.001(19) 0.106(18) -0.01(2)
C29 0.23(3) 0.23(2) 0.21(3) 0.01(2) 0.12(3) 0.02(2)
C30 0.16(2) 0.38(2) 0.25(3) 0.02(3) 0.05(2) -0.05(3)
C31 0.13(3) 0.60(8) 0.27(3) -0.02(3) 0.07(2) -0.21(4)

loop_
_atom_type_symbol
_atom_type_description
_atom_type_scat_dispersion_real
_atom_type_scat_dispersion_imag
_atom_type_scat_source
C C 0.0181 0.0091 'International Tables Vol C Tables 4.2.6.8 and 6.1.1.4'
H H 0.0000 0.0000 'International Tables Vol C Tables 4.2.6.8 and 6.1.1.4'
K K 0.3868 1.0657 'International Tables Vol C Tables 4.2.6.8 and 6.1.1.4'
N N 0.0311 0.0180 'International Tables Vol C Tables 4.2.6.8 and 6.1.1.4'
O O 0.0492 0.0322 'International Tables Vol C Tables 4.2.6.8 and 6.1.1.4'
Si Si 0.2541 0.3302 'International Tables Vol C Tables 4.2.6.8 and 6.1.1.4'
U U -4.3638 13.4090 'International Tables Vol C Tables 4.2.6.8 and 6.1.1.4'

loop_
_exptl_crystal_face_index_h
_exptl_crystal_face_index_k
_exptl_crystal_face_index_l
_exptl_crystal_face_perp_dist
1 2 -2 0.1576
-1 0 -1 0.0242
1 0 1 0.0301
2 1 -20 0.0301
0 0 19 0.0328
0 6 13 0.1148
0 -6 -13 0.1078
9 4 9 0.0809
-17 0 0 0.0330
17 0 1 0.0257
-10 0 21 0.0216
0 -7 7 0.1340
10 0 -21 0.0331
-2 -3 18 0.0644

loop_
_geom_angle_atom_site_label_1
_geom_angle_atom_site_label_2
_geom_angle_atom_site_label_3
_geom_angle
_geom_angle_site_symmetry_1
_geom_angle_site_symmetry_3
_geom_angle_publ_flag
N1 U1 Si1 73.1(2) . . ?
N1 U1 N2 64.7(3) . 7 ?
N2 U1 Si1 91.2(2) 7 . ?
N3 U1 Si1 27.5(3) . . ?
N3 U1 N1 79.8(4) . . ?
N3 U1 N2 117.5(4) . 7 ?
N3 U1 N4 116.3(5) . . ?
N3 U1 N5 113.3(4) . . ?
N4 U1 Si1 108.6(4) . . ?
N4 U1 N1 149.5(4) . . ?
N4 U1 N2 84.8(4) . 7 ?
N5 U1 Si1 139.1(3) . . ?
N5 U1 N1 93.8(3) . . ?
N5 U1 N2 118.5(3) . 7 ?
N5 U1 N4 101.9(4) . . ?
N3 Si1 U1 39.3(4) . . ?
N3 Si1 C5 102.7(7) . . ?
N3 Si1 C6 114.2(8) . . ?
N3 Si1 C7 115.2(9) . . ?
C5 Si1 U1 67.1(4) . . ?
C6 Si1 U1 112.7(6) . . ?
C6 Si1 C5 112.6(8) . . ?
C6 Si1 C7 107.1(11) . . ?
C7 Si1 U1 139.4(9) . . ?
C7 Si1 C5 104.8(9) . . ?
N3 Si2 C8 113.6(9) . . ?
N3 Si2 C9 111.3(8) . . ?
N3 Si2 C10 112.4(7) . . ?
C8 Si2 C9 106.2(11) . . ?
C8 Si2 C10 104.1(11) . . ?
C10 Si2 C9 108.8(10) . . ?
N4 Si3 C11 112.5(8) . . ?
N4 Si3 C12 111.0(7) . . ?
N4 Si3 C13 116.3(9) . . ?
C12 Si3 C11 109.2(10) . . ?
C12 Si3 C13 103.1(11) . . ?
C13 Si3 C11 104.1(9) . . ?
N4 Si4 C14 110.1(7) . . ?
N4 Si4 C15 115.4(9) . . ?
N4 Si4 C16 115.9(11) . . ?
C14 Si4 C15 105.4(11) . . ?
C14 Si4 C16 105.5(9) . . ?
C16 Si4 C15 103.6(12) . . ?
N5 Si5 C17 109.2(7) . . ?
N5 Si5 C18 114.3(8) . . ?
N5 Si5 C19 113.8(8) . . ?
C18 Si5 C17 108.7(9) . . ?
C19 Si5 C17 106.9(11) . . ?
C19 Si5 C18 103.6(10) . . ?
N5 Si6 C20 112.4(7) . . ?
N5 Si6 C21 111.9(6) . . ?
N5 Si6 C22 114.6(7) . . ?
C20 Si6 C21 108.4(9) . . ?
C20 Si6 C22 105.7(8) . . ?
C21 Si6 C22 103.2(7) . . ?
C1 N1 U1 120.7(8) . . ?
C4 N1 U1 123.7(8) . . ?
C4 N1 C1 115.5(10) . . ?
C1 N2 U1 118.8(7) . 7 ?
C2 N2 U1 125.7(9) . 7 ?
C2 N2 C1 115.5(10) . . ?
Si1 N3 U1 113.2(5) . . ?
Si1 N3 Si2 117.6(8) . . ?
Si2 N3 U1 128.7(7) . . ?
Si3 N4 U1 122.4(8) . . ?
Si4 N4 U1 123.2(6) . . ?
Si4 N4 Si3 114.3(8) . . ?
Si5 N5 U1 118.2(5) . . ?
Si6 N5 U1 124.1(5) . . ?
Si6 N5 Si5 117.6(6) . . ?
N2 C1 N1 124.3(10) . . ?
C1 C1 N1 116.6(13) 7 . ?
C1 C1 N2 119.2(11) 7 . ?
N2 C2 H2 118.1 . . ?
N2 C2 C3 123.9(14) . . ?
C3 C2 H2 118.1 . . ?
C2 C3 H3 120.9 . . ?
C4 C3 C2 118.3(13) . . ?
C4 C3 H3 120.9 . . ?
N1 C4 C3 122.6(12) . . ?
N1 C4 H4 118.7 . . ?
C3 C4 H4 118.7 . . ?
Si1 C5 H5A 109.5 . . ?
Si1 C5 H5B 109.5 . . ?
Si1 C5 H5C 109.5 . . ?
H5A C5 H5B 109.5 . . ?
H5A C5 H5C 109.5 . . ?
H5B C5 H5C 109.5 . . ?
Si1 C6 H6A 109.5 . . ?
Si1 C6 H6B 109.5 . . ?
Si1 C6 H6C 109.5 . . ?
H6A C6 H6B 109.5 . . ?
H6A C6 H6C 109.5 . . ?
H6B C6 H6C 109.5 . . ?
Si1 C7 H7A 109.5 . . ?
Si1 C7 H7B 109.5 . . ?
Si1 C7 H7C 109.5 . . ?
H7A C7 H7B 109.5 . . ?
H7A C7 H7C 109.5 . . ?
H7B C7 H7C 109.5 . . ?
Si2 C8 H8A 109.5 . . ?
Si2 C8 H8B 109.5 . . ?
Si2 C8 H8C 109.5 . . ?
H8A C8 H8B 109.5 . . ?
H8A C8 H8C 109.5 . . ?
H8B C8 H8C 109.5 . . ?
Si2 C9 H9A 109.5 . . ?
Si2 C9 H9B 109.5 . . ?
Si2 C9 H9C 109.5 . . ?
H9A C9 H9B 109.5 . . ?
H9A C9 H9C 109.5 . . ?
H9B C9 H9C 109.5 . . ?
Si2 C10 H10A 109.5 . . ?
Si2 C10 H10B 109.5 . . ?
Si2 C10 H10C 109.5 . . ?
H10A C10 H10B 109.5 . . ?
H10A C10 H10C 109.5 . . ?
H10B C10 H10C 109.5 . . ?
Si3 C11 H11A 109.5 . . ?
Si3 C11 H11B 109.5 . . ?
Si3 C11 H11C 109.5 . . ?
H11A C11 H11B 109.5 . . ?
H11A C11 H11C 109.5 . . ?
H11B C11 H11C 109.5 . . ?
Si3 C12 H12A 109.5 . . ?
Si3 C12 H12B 109.5 . . ?
Si3 C12 H12C 109.5 . . ?
H12A C12 H12B 109.5 . . ?
H12A C12 H12C 109.5 . . ?
H12B C12 H12C 109.5 . . ?
Si3 C13 H13A 109.5 . . ?
Si3 C13 H13B 109.5 . . ?
Si3 C13 H13C 109.5 . . ?
H13A C13 H13B 109.5 . . ?
H13A C13 H13C 109.5 . . ?
H13B C13 H13C 109.5 . . ?
Si4 C14 H14A 109.5 . . ?
Si4 C14 H14B 109.5 . . ?
Si4 C14 H14C 109.5 . . ?
H14A C14 H14B 109.5 . . ?
H14A C14 H14C 109.5 . . ?
H14B C14 H14C 109.5 . . ?
Si4 C15 H15A 109.5 . . ?
Si4 C15 H15B 109.5 . . ?
Si4 C15 H15C 109.5 . . ?
H15A C15 H15B 109.5 . . ?
H15A C15 H15C 109.5 . . ?
H15B C15 H15C 109.5 . . ?
Si4 C16 H16A 109.5 . . ?
Si4 C16 H16B 109.5 . . ?
Si4 C16 H16C 109.5 . . ?
H16A C16 H16B 109.5 . . ?
H16A C16 H16C 109.5 . . ?
H16B C16 H16C 109.5 . . ?
Si5 C17 H17A 109.5 . . ?
Si5 C17 H17B 109.5 . . ?
Si5 C17 H17C 109.5 . . ?
H17A C17 H17B 109.5 . . ?
H17A C17 H17C 109.5 . . ?
H17B C17 H17C 109.5 . . ?
Si5 C18 H18A 109.5 . . ?
Si5 C18 H18B 109.5 . . ?
Si5 C18 H18C 109.5 . . ?
H18A C18 H18B 109.5 . . ?
H18A C18 H18C 109.5 . . ?
H18B C18 H18C 109.5 . . ?
Si5 C19 H19A 109.5 . . ?
Si5 C19 H19B 109.5 . . ?
Si5 C19 H19C 109.5 . . ?
H19A C19 H19B 109.5 . . ?
H19A C19 H19C 109.5 . . ?
H19B C19 H19C 109.5 . . ?
Si6 C20 H20A 109.5 . . ?
Si6 C20 H20B 109.5 . . ?
Si6 C20 H20C 109.5 . . ?
H20A C20 H20B 109.5 . . ?
H20A C20 H20C 109.5 . . ?
H20B C20 H20C 109.5 . . ?
Si6 C21 H21A 109.5 . . ?
Si6 C21 H21B 109.5 . . ?
Si6 C21 H21C 109.5 . . ?
H21A C21 H21B 109.5 . . ?
H21A C21 H21C 109.5 . . ?
H21B C21 H21C 109.5 . . ?
Si6 C22 H22A 109.5 . . ?
Si6 C22 H22B 109.5 . . ?
Si6 C22 H22C 109.5 . . ?
H22A C22 H22B 109.5 . . ?
H22A C22 H22C 109.5 . . ?
H22B C22 H22C 109.5 . . ?
O1 K1 O1 139.8(14) 2_556 . ?
O1 K1 O3 120.3(8) 2_556 . ?
O1 K1 O3 120.3(8) . 2_556 ?
O1 K1 O3 96.2(8) 2_556 2_556 ?
O1 K1 O3 96.2(8) . . ?
O1 K1 N6 58.4(9) . . ?
O1 K1 N6 58.4(9) 2_556 2_556 ?
O1 K1 N6 125.0(9) . 2_556 ?
O1 K1 N6 125.0(9) 2_556 . ?
O1 K1 C25 23.0(6) 2_556 2_556 ?
O1 K1 C25 122.7(9) . 2_556 ?
O2 K1 O1 100.2(9) 2_556 . ?
O2 K1 O1 100.2(9) . 2_556 ?
O2 K1 O1 61.9(8) . . ?
O2 K1 O1 61.9(8) 2_556 2_556 ?
O2 K1 O2 129.4(14) 2_556 . ?
O2 K1 O3 96.9(8) 2_556 . ?
O2 K1 O3 130.0(9) 2_556 2_556 ?
O2 K1 O3 96.9(9) . 2_556 ?
O2 K1 O3 130.0(9) . . ?
O2 K1 N6 63.7(8) . 2_556 ?
O2 K1 N6 63.7(8) 2_556 . ?
O2 K1 N6 120.3(9) . . ?
O2 K1 N6 120.3(9) 2_556 2_556 ?
O2 K1 C25 106.4(8) . 2_556 ?
O2 K1 C25 41.0(7) 2_556 2_556 ?
O3 K1 O3 53.8(9) 2_556 . ?
O3 K1 C25 122.5(7) . 2_556 ?
O3 K1 C25 116.6(7) 2_556 2_556 ?
N6 K1 O3 112.6(8) 2_556 . ?
N6 K1 O3 112.6(8) . 2_556 ?
N6 K1 O3 59.3(8) 2_556 2_556 ?
N6 K1 O3 59.3(8) . . ?
N6 K1 N6 171.9(13) 2_556 . ?
N6 K1 C25 104.6(8) . 2_556 ?
N6 K1 C25 80.0(8) 2_556 2_556 ?
C24 O1 K1 117(3) . . ?
C25 O1 K1 109.1(19) . . ?
C25 O1 C24 112(3) . . ?
C26 O2 K1 118(2) . . ?
C26 O2 C31 112(3) . 2_556 ?
C31 O2 K1 113(2) 2_556 . ?
C28 O3 K1 112(3) . . ?
C28 O3 C29 105(3) . . ?
C29 O3 K1 118(2) . . ?
C23 N6 K1 115(2) . . ?
C23 N6 C30 107(2) . . ?
C27 N6 K1 105(3) . . ?
C27 N6 C23 110(2) . . ?
C27 N6 C30 113(4) . . ?
C30 N6 K1 108(2) . . ?
N6 C23 H23A 111.0 . . ?
N6 C23 H23B 111.0 . . ?
N6 C23 C24 104(3) . . ?
H23A C23 H23B 109.0 . . ?
C24 C23 H23A 111.0 . . ?
C24 C23 H23B 111.0 . . ?
O1 C24 C23 103(3) . . ?
O1 C24 H24A 111.1 . . ?
O1 C24 H24B 111.1 . . ?
C23 C24 H24A 111.1 . . ?
C23 C24 H24B 111.1 . . ?
H24A C24 H24B 109.1 . . ?
O1 C25 H25A 109.3 . . ?
O1 C25 H25B 109.3 . . ?
O1 C25 C26 112(3) . . ?
H25A C25 H25B 107.9 . . ?
C26 C25 H25A 109.3 . . ?
C26 C25 H25B 109.3 . . ?
O2 C26 C25 98(2) . . ?
O2 C26 H26A 112.3 . . ?
O2 C26 H26B 112.3 . . ?
C25 C26 H26A 112.3 . . ?
C25 C26 H26B 112.3 . . ?
H26A C26 H26B 109.9 . . ?
N6 C27 H27A 106.8 . . ?
N6 C27 H27B 106.8 . . ?
N6 C27 C28 122(4) . . ?
H27A C27 H27B 106.6 . . ?
C28 C27 H27A 106.8 . . ?
C28 C27 H27B 106.8 . . ?
O3 C28 C27 94(3) . . ?
O3 C28 H28A 113.0 . . ?
O3 C28 H28B 113.0 . . ?
C27 C28 H28A 113.0 . . ?
C27 C28 H28B 113.0 . . ?
H28A C28 H28B 110.4 . . ?
O3 C29 C29 107.3(13) . 2_556 ?
O3 C29 H29A 110.3 . . ?
O3 C29 H29B 110.3 . . ?
C29 C29 H29A 110.3 2_556 . ?
C29 C29 H29B 110.3 2_556 . ?
H29A C29 H29B 108.5 . . ?
N6 C30 H30A 110.1 . . ?
N6 C30 H30B 110.1 . . ?
N6 C30 C31 108(3) . . ?
H30A C30 H30B 108.4 . . ?
C31 C30 H30A 110.1 . . ?
C31 C30 H30B 110.1 . . ?
O2 C31 C30 110(4) 2_556 . ?
O2 C31 H31A 109.7 2_556 . ?
O2 C31 H31B 109.7 2_556 . ?
C30 C31 H31A 109.7 . . ?
C30 C31 H31B 109.7 . . ?
H31A C31 H31B 108.2 . . ?

loop_
_geom_bond_atom_site_label_1
_geom_bond_atom_site_label_2
_geom_bond_distance
_geom_bond_site_symmetry_2
_geom_bond_publ_flag
U1 Si1 3.412(5) . ?
U1 N1 2.494(11) . ?
U1 N2 2.516(9) 7 ?
U1 N3 2.350(13) . ?
U1 N4 2.361(13) . ?
U1 N5 2.360(10) . ?
Si1 N3 1.717(14) . ?
Si1 C5 2.011(16) . ?
Si1 C6 1.85(2) . ?
Si1 C7 1.884(17) . ?
Si2 N3 1.742(12) . ?
Si2 C8 1.81(2) . ?
Si2 C9 1.897(19) . ?
Si2 C10 1.891(18) . ?
Si3 N4 1.755(13) . ?
Si3 C11 1.905(17) . ?
Si3 C12 1.88(2) . ?
Si3 C13 1.878(19) . ?
Si4 N4 1.732(17) . ?
Si4 C14 1.858(17) . ?
Si4 C15 1.90(2) . ?
Si4 C16 1.879(19) . ?
Si5 N5 1.734(10) . ?
Si5 C17 1.895(17) . ?
Si5 C18 1.867(18) . ?
Si5 C19 1.84(2) . ?
Si6 N5 1.706(11) . ?
Si6 C20 1.877(18) . ?
Si6 C21 1.883(14) . ?
Si6 C22 1.900(17) . ?
N1 C1 1.406(13) . ?
N1 C4 1.349(17) . ?
N2 C1 1.401(15) . ?
N2 C2 1.321(17) . ?
C1 C1 1.37(2) 7 ?
C2 H2 0.9500 . ?
C2 C3 1.39(2) . ?
C3 H3 0.9500 . ?
C3 C4 1.38(2) . ?
C4 H4 0.9500 . ?
C5 H5A 0.9800 . ?
C5 H5B 0.9800 . ?
C5 H5C 0.9800 . ?
C6 H6A 0.9800 . ?
C6 H6B 0.9800 . ?
C6 H6C 0.9800 . ?
C7 H7A 0.9800 . ?
C7 H7B 0.9800 . ?
C7 H7C 0.9800 . ?
C8 H8A 0.9800 . ?
C8 H8B 0.9800 . ?
C8 H8C 0.9800 . ?
C9 H9A 0.9800 . ?
C9 H9B 0.9800 . ?
C9 H9C 0.9800 . ?
C10 H10A 0.9800 . ?
C10 H10B 0.9800 . ?
C10 H10C 0.9800 . ?
C11 H11A 0.9800 . ?
C11 H11B 0.9800 . ?
C11 H11C 0.9800 . ?
C12 H12A 0.9800 . ?
C12 H12B 0.9800 . ?
C12 H12C 0.9800 . ?
C13 H13A 0.9800 . ?
C13 H13B 0.9800 . ?
C13 H13C 0.9800 . ?
C14 H14A 0.9800 . ?
C14 H14B 0.9800 . ?
C14 H14C 0.9800 . ?
C15 H15A 0.9800 . ?
C15 H15B 0.9800 . ?
C15 H15C 0.9800 . ?
C16 H16A 0.9800 . ?
C16 H16B 0.9800 . ?
C16 H16C 0.9800 . ?
C17 H17A 0.9800 . ?
C17 H17B 0.9800 . ?
C17 H17C 0.9800 . ?
C18 H18A 0.9800 . ?
C18 H18B 0.9800 . ?
C18 H18C 0.9800 . ?
C19 H19A 0.9800 . ?
C19 H19B 0.9800 . ?
C19 H19C 0.9800 . ?
C20 H20A 0.9800 . ?
C20 H20B 0.9800 . ?
C20 H20C 0.9800 . ?
C21 H21A 0.9800 . ?
C21 H21B 0.9800 . ?
C21 H21C 0.9800 . ?
C22 H22A 0.9800 . ?
C22 H22B 0.9800 . ?
C22 H22C 0.9800 . ?
K1 O1 2.70(2) . ?
K1 O1 2.70(2) 2_556 ?
K1 O2 2.70(3) 2_556 ?
K1 O2 2.70(3) . ?
K1 O3 3.11(3) 2_556 ?
K1 O3 3.11(3) . ?
K1 N6 2.91(3) 2_556 ?
K1 N6 2.91(3) . ?
K1 C25 3.44(3) 2_556 ?
O1 C24 1.428(19) . ?
O1 C25 1.421(18) . ?
O2 C26 1.473(18) . ?
O2 C31 1.45(6) 2_556 ?
O3 C28 1.404(14) . ?
O3 C29 1.405(12) . ?
N6 C23 1.453(14) . ?
N6 C27 1.450(14) . ?
N6 C30 1.475(14) . ?
C23 H23A 0.9900 . ?
C23 H23B 0.9900 . ?
C23 C24 1.557(19) . ?
C24 H24A 0.9900 . ?
C24 H24B 0.9900 . ?
C25 H25A 0.9900 . ?
C25 H25B 0.9900 . ?
C25 C26 1.530(19) . ?
C26 H26A 0.9900 . ?
C26 H26B 0.9900 . ?
C27 H27A 0.9900 . ?
C27 H27B 0.9900 . ?
C27 C28 1.544(16) . ?
C28 H28A 0.9900 . ?
C28 H28B 0.9900 . ?
C29 C29 1.550(15) 2_556 ?
C29 H29A 0.9900 . ?
C29 H29B 0.9900 . ?
C30 H30A 0.9900 . ?
C30 H30B 0.9900 . ?
C30 C31 1.546(19) . ?
C31 H31A 0.9900 . ?
C31 H31B 0.9900 . ?

loop_
_geom_torsion_atom_site_label_1
_geom_torsion_atom_site_label_2
_geom_torsion_atom_site_label_3
_geom_torsion_atom_site_label_4
_geom_torsion
_geom_torsion_site_symmetry_1
_geom_torsion_site_symmetry_2
_geom_torsion_site_symmetry_3
_geom_torsion_site_symmetry_4
_geom_torsion_publ_flag
U1 Si1 N3 Si2 -172.6(13) . . . . ?
U1 N1 C1 N2 178.7(8) . . . . ?
U1 N1 C1 C1 0.4(16) . . . 7 ?
U1 N1 C4 C3 -177.5(11) . . . . ?
U1 N2 C1 N1 179.7(8) 7 . . . ?
U1 N2 C1 C1 -2.0(16) 7 . . 7 ?
U1 N2 C2 C3 179.8(11) 7 . . . ?
N2 C2 C3 C4 0(2) . . . . ?
C1 N1 C4 C3 0.2(18) . . . . ?
C1 N2 C2 C3 1(2) . . . . ?
C2 N2 C1 N1 -1.6(16) . . . . ?
C2 N2 C1 C1 176.7(13) . . . 7 ?
C2 C3 C4 N1 -1(2) . . . . ?
C4 N1 C1 N2 0.9(16) . . . . ?
C4 N1 C1 C1 -177.4(12) . . . 7 ?
C5 Si1 N3 U1 -25.3(8) . . . . ?
C5 Si1 N3 Si2 162.1(8) . . . . ?
C6 Si1 N3 U1 96.9(10) . . . . ?
C6 Si1 N3 Si2 -75.7(11) . . . . ?
C7 Si1 N3 U1 -138.6(10) . . . . ?
C7 Si1 N3 Si2 48.9(14) . . . . ?
C8 Si2 N3 U1 -137.5(11) . . . . ?
C8 Si2 N3 Si1 33.7(13) . . . . ?
C9 Si2 N3 U1 102.6(12) . . . . ?
C9 Si2 N3 Si1 -86.1(13) . . . . ?
C10 Si2 N3 U1 -19.7(13) . . . . ?
C10 Si2 N3 Si1 151.6(10) . . . . ?
C11 Si3 N4 U1 -96.6(10) . . . . ?
C11 Si3 N4 Si4 82.0(11) . . . . ?
C12 Si3 N4 U1 26.0(10) . . . . ?
C12 Si3 N4 Si4 -155.3(8) . . . . ?
C13 Si3 N4 U1 143.4(11) . . . . ?
C13 Si3 N4 Si4 -37.9(13) . . . . ?
C14 Si4 N4 U1 7.1(10) . . . . ?
C14 Si4 N4 Si3 -171.6(8) . . . . ?
C15 Si4 N4 U1 126.2(10) . . . . ?
C15 Si4 N4 Si3 -52.4(11) . . . . ?
C16 Si4 N4 U1 -112.5(10) . . . . ?
C16 Si4 N4 Si3 68.9(11) . . . . ?
C17 Si5 N5 U1 9.8(11) . . . . ?
C17 Si5 N5 Si6 -173.0(10) . . . . ?
C18 Si5 N5 U1 131.8(9) . . . . ?
C18 Si5 N5 Si6 -51.1(12) . . . . ?
C19 Si5 N5 U1 -109.5(9) . . . . ?
C19 Si5 N5 Si6 67.7(11) . . . . ?
C20 Si6 N5 U1 -97.6(9) . . . . ?
C20 Si6 N5 Si5 85.5(10) . . . . ?
C21 Si6 N5 U1 24.6(10) . . . . ?
C21 Si6 N5 Si5 -152.3(8) . . . . ?
C22 Si6 N5 U1 141.7(8) . . . . ?
C22 Si6 N5 Si5 -35.3(10) . . . . ?
K1 O1 C24 C23 -65(4) . . . . ?
K1 O1 C25 C26 61(3) . . . . ?
K1 O2 C26 C25 48(3) . . . . ?
K1 O3 C28 C27 -55(3) . . . . ?
K1 O3 C29 C29 52(3) . . . 2_556 ?
K1 N6 C23 C24 -45(3) . . . . ?
K1 N6 C27 C28 -59(4) . . . . ?
K1 N6 C30 C31 -47(5) . . . . ?
O1 C25 C26 O2 -71(3) . . . . ?
N6 C23 C24 O1 69(4) . . . . ?
N6 C27 C28 O3 84(5) . . . . ?
N6 C30 C31 O2 71(6) . . . 2_556 ?
C23 N6 C27 C28 65(5) . . . . ?
C23 N6 C30 C31 -171(4) . . . . ?
C24 O1 C25 C26 -168(3) . . . . ?
C25 O1 C24 C23 168(3) . . . . ?
C27 N6 C23 C24 -163(4) . . . . ?
C27 N6 C30 C31 68(6) . . . . ?
C28 O3 C29 C29 177(3) . . . 2_556 ?
C29 O3 C28 C27 175(3) . . . . ?
C30 N6 C23 C24 75(5) . . . . ?
C30 N6 C27 C28 -176(3) . . . . ?
C31 O2 C26 C25 -178(3) 2_556 . . . ?

loop_
_exptl_oxdiff_crystal_face_indexfrac_h
_exptl_oxdiff_crystal_face_indexfrac_k
_exptl_oxdiff_crystal_face_indexfrac_l
_exptl_oxdiff_crystal_face_x
_exptl_oxdiff_crystal_face_y
_exptl_oxdiff_crystal_face_z
1.0035 1.9982 -2.0004 -0.1464 0.2210 -0.0922
-0.9989 0.0009 -1.0009 -0.0330 0.0285 0.0817
0.9989 -0.0009 1.0009 0.0330 -0.0285 -0.0817
1.9346 0.6448 -19.6926 -0.8685 0.1137 0.4825
0.2659 -0.1491 18.8334 0.7985 -0.1045 -0.5929
-0.1697 5.7071 12.5413 0.3830 0.6265 -0.6788
0.2064 -5.7095 -12.5510 -0.3837 -0.6276 0.6774
8.9862 4.3946 8.5545 0.1627 0.2669 -0.9499
-17.4051 -0.0716 -0.4332 0.1470 0.4138 0.8984
17.0332 -0.0835 1.2958 -0.1029 -0.4269 -0.8984
-9.9278 0.2497 20.8788 0.9703 0.1802 -0.1613
0.1888 -7.0559 6.8457 0.4726 -0.8695 0.1435
10.2666 -0.1854 -20.8400 -0.9735 -0.1810 0.1396
-2.4228 -3.3504 17.9669 0.8708 -0.4150 -0.2635

loop_
_smtbx_masks_void_nr
_smtbx_masks_void_average_x
_smtbx_masks_void_average_y
_smtbx_masks_void_average_z
_smtbx_masks_void_volume
_smtbx_masks_void_count_electrons
_smtbx_masks_void_content
1 0.250 0.074 0.500 347.6 49.8 '1 hexane'
2 -0.250 -0.074 0.500 347.6 50.1 '1 hexane'
3 0.250 0.426 1.000 347.6 50.1 '1 hexane'
4 -0.250 0.574 0.000 347.6 49.8 '1 hexane'
